data_4034100
loop_
_publ_author_name
'Wang, Yi-Feng'
'Xu, Wen-Gang'
'Sun, Bing'
'Yu, Qin-Qin'
'Li, Tuan-Jie'
'Zhang, Fang-Lin'

_publ_section_title
;
 Monodentate Transient Directing Group Assisted Pd-Catalyzed Direct
 Dehydrogenative Cross-Coupling of Benzaldehydes with Arenes toward
 9-Fluorenones.
;
_journal_issue 20
_journal_name_full 'The Journal of organic chemistry'
_journal_page_first 13104
_journal_page_last 13111
_journal_paper_doi 10.1021/acs.joc.9b02139
_journal_volume 84
_journal_year 2019
_chemical_formula_moiety 'C49 H34 N2 O'
_chemical_formula_sum 'C49 H34 N2 O'
_chemical_formula_weight 666.78
_space_group_crystal_system triclinic
_space_group_IT_number 2
_space_group_name_Hall '-P 1'
_space_group_name_H-M_alt 'P -1'
_atom_sites_solution_hydrogens geom
_atom_sites_solution_primary dual
_audit_creation_date 2019-07-20
_audit_creation_method
;
Olex2 1.2-ac3
(compiled 2017.01.05 svn.r3372 for Rigaku Oxford Diffraction, GUI svn.r5289)
;
_cell_angle_alpha 103.5340(10)
_cell_angle_beta 99.8190(10)
_cell_angle_gamma 102.0300(10)
_cell_formula_units_Z 2
_cell_length_a 7.34570(10)
_cell_length_b 14.90980(10)
_cell_length_c 17.6269(2)
_cell_measurement_reflns_used 20288
_cell_measurement_temperature 293
_cell_measurement_theta_max 75.5350
_cell_measurement_theta_min 2.6490
_cell_volume 1786.23(4)
_computing_cell_refinement 'CrysAlisPro 1.171.39.34b (Rigaku OD, 2017)'
_computing_data_collection 'CrysAlisPro 1.171.39.34b (Rigaku OD, 2017)'
_computing_data_reduction 'CrysAlisPro 1.171.39.34b (Rigaku OD, 2017)'
_computing_molecular_graphics 'Olex2 (Dolomanov et al., 2009)'
_computing_publication_material 'Olex2 (Dolomanov et al., 2009)'
_computing_structure_refinement 'ShelXL (Sheldrick, 2015)'
_computing_structure_solution 'ShelXT (Sheldrick, 2015)'
_diffrn_ambient_temperature 293
_diffrn_detector 'CCD plate'
_diffrn_detector_type HyPix
_diffrn_measured_fraction_theta_full 0.999
_diffrn_measured_fraction_theta_max 0.999
_diffrn_measurement_details
;
List of Runs (angles in degrees, time in seconds):

  # Type    Start    End  Width  t~exp~   \w     \q     \k     \f   Frames
--------------------------------------------------------------------------
  1  \w     24.00  56.00   0.50    0.97    --   43.30  37.00  30.00   64
  2  \w     63.00 121.00   0.50    0.97    --   43.30  37.00  30.00  116
  3  \w     88.00 127.00   0.50    3.87    --  109.88 133.00 135.00   78
  4  \w    141.00 178.00   0.50    3.87    --  109.88  77.00 120.00   74
  5  \w    107.00 132.00   0.50    3.87    --  109.88 136.00 -46.00   50
  6  \w     92.00 156.00   0.50    3.87    --  109.88 125.00 -90.00  128
  7  \w    103.00 177.00   0.50    3.87    --  109.88  61.00-120.00  148
  8  \w    142.00 177.00   0.50    3.87    --  109.88  45.00 -60.00   70
  9  \w    128.00 177.00   0.50    3.87    --  109.88  61.00-180.00   98
 10  \w     91.00 176.00   0.50    3.87    --  109.88  61.00   0.00  170
 11  \w     82.00 118.00   0.50    3.87    --  109.88  77.00 120.00   72
 12  \w     89.00 177.00   0.50    3.87    --  109.88  61.00  60.00  176
 13  \w    100.00 127.00   0.50    3.87    --  109.88 -61.00  30.00   54
 14  \w     63.00 123.00   0.50    3.87    --  109.88-133.00  66.00  120
 15  \w     53.00  86.00   0.50    3.87    --  109.88 -94.00  90.00   66
 16  \w     46.00 108.00   0.50    3.87    --  109.88 -94.00 120.00  124
 17  \w     36.00  84.00   0.50    0.97    --   43.30-133.00  66.00   96
 18  \w     37.00  87.00   0.50    3.87    --  109.88 -61.00  30.00  100
 19  \w     38.00  86.00   0.50    0.97    --   43.30-136.00-110.00   96
 20  \w     38.00 124.00   0.50    3.87    --  109.88-136.00-110.00  172
 21  \w     40.00 107.00   0.50    3.87    --  109.88 -94.00 -90.00  134
 22  \w     40.00 131.00   0.50    3.87    --  109.88 -61.00-150.00  182
 23  \w     89.00 138.00   0.50    3.87    --  109.88  45.00 -60.00   98
 24  \w     88.00 173.00   0.50    3.87    --  109.88  61.00-150.00  170
 25  \w     89.00 118.00   0.50    3.87    --  109.88  61.00-180.00   58
 26  \w     22.00  47.00   0.50    0.97    --   43.30  57.00  90.00   50
 27  \w     90.00 166.00   0.50    3.87    --  109.88  45.00 120.00  152
 28  \w    -54.00 -14.00   0.50    0.97    --  -43.30 -77.00-150.00   80
 29  \w    -68.00 -14.00   0.50    0.97    --  -43.30 -77.00 -90.00  108
 30  \w    -63.00 -20.00   0.50    0.97    --  -43.30 -57.00   0.00   86
 31  \w    -76.00 -16.00   0.50    0.97    --  -43.30 -77.00  60.00  120
 32  \w    -74.00 -14.00   0.50    0.97    --  -43.30 -77.00 120.00  120
 33  \w    -96.00 -61.00   0.50    3.87    --  -90.25 -77.00 130.28   70
 34  \w    -92.00 -60.00   0.50    3.87    --  -90.25 -80.00 171.34   64
 35  \w    -91.00 -61.00   0.50    3.87    --  -90.25 -77.00 120.00   60
 36  \w    -92.00 -61.00   0.50    3.87    --  -90.25 -77.00 150.00   62
 37  \w    -93.00 -62.00   0.50    3.87    --  -90.25 -74.00 138.92   62
 38  \w    -97.00 -61.00   0.50    3.87    --  -90.25 -77.00  60.00   72
 39  \w    -92.00 -62.00   0.50    3.87    --  -90.25 -75.00  33.13   60
 40  \w    -90.00 -59.00   0.50    3.87    --  -90.25 -83.00  29.05   62
 41  \w   -103.00 -64.00   0.50    3.87    --  -90.25 -69.00  34.91   78
 42  \w    -92.00 -66.00   0.50    3.87    --  -90.25 -65.00 -28.78   52
 43  \w    -94.00 -62.00   0.50    3.87    --  -90.25 -75.00 -86.10   64
 44  \w    -91.00 -61.00   0.50    3.87    --  -90.25 -78.00-129.95   60
 45  \w    -91.00 -61.00   0.50    3.87    --  -90.25 -77.00-150.00   60
 46  \w    -88.00 -62.00   0.50    3.87    --  -90.25 -75.00-103.60   52
 47  \w    -93.00 -60.00   0.50    3.87    --  -90.25 -82.00-156.49   66
 48  \w    -98.00 -61.00   0.50    3.87    --  -90.25 -77.00-120.00   74
 49  \w    -93.00 -65.00   0.50    3.87    --  -90.25 -67.00 -87.31   56
 50  \w   -100.00 -61.00   0.50    3.87    --  -90.25 -77.00   0.00   78
 51  \w   -115.00 -90.00   0.50    0.97    --  -43.30-133.00  66.00   50
 52  \w   -114.00 -84.00   0.50    0.97    --  -43.30 -77.00  60.00   60
 53  \w   -114.00 -88.00   0.50    0.97    --  -43.30 -77.00 120.00   52
 54  \w   -116.00 -23.00   0.50    0.97    --  -43.30 -57.00 150.00  186
 55  \w    -98.00 -61.00   0.50    3.87    --  -90.25 -77.00 104.01   74
 56  \w    -95.00 -61.00   0.50    3.87    --  -90.25 -77.00  90.00   68
 57  \w   -108.00 -82.00   0.50    0.97    --  -43.30 -57.00   0.00   52
 58  \w   -100.00 -14.00   0.50    0.97    --  -43.30 -77.00 -30.00  172
 59  \w    -96.00 -61.00   0.50    3.87    --  -90.25 -77.00-180.00   70
 60  \w   -113.00 -88.00   0.50    0.97    --  -43.30-136.00-110.00   50
 61  \w   -108.00 -82.00   0.50    0.97    --  -43.30 -77.00 -90.00   52
 62  \w   -114.00 -89.00   0.50    3.87    --  -90.25-136.00-110.00   50
 63  \w   -120.00 -60.00   0.50    3.87    --  -90.25 -79.00 -37.35  120
 64  \w   -115.00 -62.00   0.50    3.87    --  -90.25 -75.00  77.57  106
 65  \w   -127.00 -61.00   0.50    3.87    --  -90.25 -77.00 -30.00  132
 66  \w   -130.00 -61.00   0.50    3.87    --  -90.25 -77.00 -60.00  138
 67  \w   -115.00 -17.00   0.50    0.97    --  -43.30 -19.00-180.00  196
 68  \w   -100.00 -49.00   0.50    0.97    --  -43.30 136.00 -46.00  102
 69  \w    -96.00 -43.00   0.50    0.97    --  -43.30 133.00 135.00  106
 70  \w    -92.00 -48.00   0.50    3.87    --  -90.25 133.00 135.00   88
 71  \w   -160.00-135.00   0.50    3.87    --  -90.25 -74.00 138.92   50
 72  \w   -163.00-125.00   0.50    3.87    --  -90.25 -80.00 171.34   76
 73  \w   -164.00-106.00   0.50    3.87    --  -90.25 -77.00 120.00  116
 74  \w   -139.00-114.00   0.50    3.87    --  -90.25-133.00  66.00   50
 75  \w   -154.00-128.00   0.50    3.87    --  -90.25 -75.00  77.57   52
 76  \w   -154.00-128.00   0.50    3.87    --  -90.25 -83.00  29.05   52
 77  \w   -124.00 -99.00   0.50    3.87    --  -90.25 -83.00  29.05   50
 78  \w   -145.00-117.00   0.50    3.87    --  -90.25 -75.00 -86.10   56
 79  \w   -153.00-111.00   0.50    3.87    --  -90.25 -82.00-156.49   84
 80  \w   -140.00-115.00   0.50    3.87    --  -90.25 -77.00-180.00   50
 81  \w   -153.00-128.00   0.50    3.87    --  -90.25 -75.00-103.60   50
 82  \w   -161.00-136.00   0.50    3.87    --  -90.25 -77.00 -30.00   50
 83  \w   -144.00-118.00   0.50    3.87    --  -90.25 -77.00  90.00   52
;
_diffrn_measurement_device 'four-circle diffractometer'
_diffrn_measurement_device_type 'XtaLAB Synergy, Dualflex, HyPix'
_diffrn_measurement_method '\w scans'
_diffrn_orient_matrix_type 'CrysAlisPro convention (1999,Acta A55,543-557)'
_diffrn_orient_matrix_UB_11 -0.1232137000
_diffrn_orient_matrix_UB_12 -0.1033279000
_diffrn_orient_matrix_UB_13 -0.0198775000
_diffrn_orient_matrix_UB_21 0.0241469000
_diffrn_orient_matrix_UB_22 0.0089058000
_diffrn_orient_matrix_UB_23 0.0902207000
_diffrn_orient_matrix_UB_31 -0.1811079000
_diffrn_orient_matrix_UB_32 0.0367758000
_diffrn_orient_matrix_UB_33 -0.0003753000
_diffrn_radiation_monochromator mirror
_diffrn_radiation_probe x-ray
_diffrn_radiation_type CuK\a
_diffrn_radiation_wavelength 1.54184
_diffrn_reflns_av_R_equivalents 0.0356
_diffrn_reflns_av_unetI/netI 0.0224
_diffrn_reflns_Laue_measured_fraction_full 0.999
_diffrn_reflns_Laue_measured_fraction_max 0.999
_diffrn_reflns_limit_h_max 8
_diffrn_reflns_limit_h_min -8
_diffrn_reflns_limit_k_max 17
_diffrn_reflns_limit_k_min -17
_diffrn_reflns_limit_l_max 21
_diffrn_reflns_limit_l_min -21
_diffrn_reflns_number 40319
_diffrn_reflns_point_group_measured_fraction_full 0.999
_diffrn_reflns_point_group_measured_fraction_max 0.999
_diffrn_reflns_theta_full 67.078
_diffrn_reflns_theta_max 67.078
_diffrn_reflns_theta_min 2.650
_diffrn_source 'micro-focus sealed X-ray tube'
_diffrn_source_type 'PhotonJet (Cu) X-ray Source'
_exptl_absorpt_coefficient_mu 0.569
_exptl_absorpt_correction_T_max 1.00000
_exptl_absorpt_correction_T_min 0.39773
_exptl_absorpt_correction_type multi-scan
_exptl_absorpt_process_details
;
CrysAlisPro 1.171.39.34b (Rigaku Oxford Diffraction, 2017)
Empirical absorption correction using spherical harmonics,
 implemented in SCALE3 ABSPACK scaling algorithm.
;
_exptl_crystal_colour 'reddish red'
_exptl_crystal_colour_modifier reddish
_exptl_crystal_colour_primary red
_exptl_crystal_density_diffrn 1.240
_exptl_crystal_description needle
_exptl_crystal_F_000 700
_exptl_crystal_size_max 0.3
_exptl_crystal_size_mid 0.1
_exptl_crystal_size_min 0.1
_refine_diff_density_max 0.222
_refine_diff_density_min -0.261
_refine_diff_density_rms 0.043
_refine_ls_extinction_method none
_refine_ls_goodness_of_fit_ref 1.084
_refine_ls_hydrogen_treatment constr
_refine_ls_matrix_type full
_refine_ls_number_parameters 469
_refine_ls_number_reflns 6384
_refine_ls_number_restraints 0
_refine_ls_restrained_S_all 1.084
_refine_ls_R_factor_all 0.0571
_refine_ls_R_factor_gt 0.0518
_refine_ls_shift/su_max 0.000
_refine_ls_shift/su_mean 0.000
_refine_ls_structure_factor_coef Fsqd
_refine_ls_weighting_details 'w=1/[\s^2^(Fo^2^)+(0.0660P)^2^+0.6320P] where P=(Fo^2^+2Fc^2^)/3'
_refine_ls_weighting_scheme calc
_refine_ls_wR_factor_gt 0.1447
_refine_ls_wR_factor_ref 0.1505
_reflns_Friedel_coverage 0.000
_reflns_number_gt 5616
_reflns_number_total 6384
_reflns_threshold_expression 'I > 2\s(I)'
_cod_data_source_file jo9b02139_si_004.cif
_cod_data_source_block cjm-wyf-hong
_cod_database_code 4034100
_shelx_shelxl_version_number 2018/1
_shelx_space_group_comment
;
The symmetry employed for this shelxl refinement is uniquely defined
by the following loop, which should always be used as a source of
symmetry information in preference to the above space-group names.
They are only intended as comments.
;
_diffrn_oxdiff_ac3_digest_frames
;
01e37c5fc3c4d9b5a4422350fa4fe1741e07294ea6d
;
_reflns_odcompleteness_completeness 99.89
_reflns_odcompleteness_iscentric 1
_reflns_odcompleteness_theta 66.97
_olex2_refinement_description
;
1. Fixed Uiso
 At 1.2 times of:
  All C(H) groups
2.a Aromatic/amide H refined with riding coordinates:
 C00E(H00E), C00F(H00F), C00G(H00G), C00H(H00H), C00L(H00L), C00M(H00M),
 C00N(H00N), C00O(H00O), C00P(H00P), C00Q(H00Q), C00R(H00R), C00T(H00T),
 C00U(H00U), C00V(H00V), C00W(H00W), C00X(H00X), C00Y(H00Y), C00Z(H00Z),
 C010(H010), C011(H011), C013(H013), C014(H014), C015(H015), C016(H016),
 C017(H017), C018(H018), C019(H019), C01A(H01A), C01B(H01B), C01C(H01C),
 C01D(H01D), C01E(H01E), C01F(H01F), C01G(H01G)
;
_olex2_submission_special_instructions 'No special instructions were received'
_oxdiff_exptl_absorpt_empirical_details
;
Empirical correction (ABSPACK) includes:
- Absorption correction using spherical harmonics
- Frame scaling
;
_oxdiff_exptl_absorpt_empirical_full_max 1.533
_oxdiff_exptl_absorpt_empirical_full_min 0.332

loop_
_space_group_symop_operation_xyz
'x, y, z'
'-x, -y, -z'

loop_
_atom_site_label
_atom_site_type_symbol
_atom_site_fract_x
_atom_site_fract_y
_atom_site_fract_z
_atom_site_U_iso_or_equiv
_atom_site_adp_type
_atom_site_occupancy
_atom_site_site_symmetry_order
_atom_site_calc_flag
_atom_site_refinement_flags_posn
O001 O 0.3737(2) 0.37878(11) 0.56493(11) 0.0831(5) Uani 1 1 d .
N002 N 1.4522(2) 0.34421(11) 0.88887(10) 0.0567(4) Uani 1 1 d .
N003 N -0.8952(2) 0.23734(11) 0.29711(10) 0.0585(4) Uani 1 1 d .
C004 C 0.4220(2) 0.24875(13) 0.62008(10) 0.0474(4) Uani 1 1 d .
C005 C 1.5778(2) 0.42831(13) 0.88508(11) 0.0490(4) Uani 1 1 d .
C006 C 0.8826(2) 0.24860(13) 0.75069(10) 0.0475(4) Uani 1 1 d .
C007 C 0.2972(2) 0.16402(13) 0.61938(10) 0.0486(4) Uani 1 1 d .
C008 C 1.2613(2) 0.31241(13) 0.84399(11) 0.0487(4) Uani 1 1 d .
C009 C 0.6831(2) 0.21737(13) 0.70246(10) 0.0479(4) Uani 1 1 d .
C00A C -0.9488(2) 0.32441(13) 0.31295(11) 0.0485(4) Uani 1 1 d .
C00B C 0.1128(2) 0.23990(13) 0.54738(10) 0.0485(4) Uani 1 1 d .
C00C C -0.2218(2) 0.18691(13) 0.48265(10) 0.0475(4) Uani 1 1 d .
C00D C -0.3954(2) 0.20031(13) 0.43414(10) 0.0485(4) Uani 1 1 d .
C00E C 0.6109(3) 0.27580(13) 0.65989(10) 0.0498(4) Uani 1 1 d .
H00E H 0.690576 0.332518 0.658643 0.060 Uiso 1 1 calc R
C00F C 1.1574(3) 0.37719(13) 0.82951(11) 0.0515(4) Uani 1 1 d .
H00F H 1.213154 0.442378 0.851062 0.062 Uiso 1 1 calc R
C00G C 0.9729(2) 0.34575(13) 0.78362(11) 0.0502(4) Uani 1 1 d .
H00G H 0.906740 0.390372 0.774291 0.060 Uiso 1 1 calc R
C00H C -0.0459(3) 0.25490(13) 0.50314(11) 0.0511(4) Uani 1 1 d .
H00H H -0.035851 0.310400 0.486891 0.061 Uiso 1 1 calc R
C00I C 1.5243(3) 0.28917(13) 0.93741(10) 0.0495(4) Uani 1 1 d .
C00J C 0.1048(2) 0.15854(13) 0.57390(10) 0.0483(4) Uani 1 1 d .
C00K C -0.7261(3) 0.22628(14) 0.34280(11) 0.0523(4) Uani 1 1 d .
C00L C 1.1719(3) 0.21590(14) 0.81276(12) 0.0559(5) Uani 1 1 d .
H00L H 1.238128 0.171454 0.822503 0.067 Uiso 1 1 calc R
C00M C 0.9863(3) 0.18448(14) 0.76746(12) 0.0552(5) Uani 1 1 d .
H00M H 0.929328 0.119224 0.747738 0.066 Uiso 1 1 calc R
C00N C -1.0911(3) 0.33890(15) 0.25776(12) 0.0576(5) Uani 1 1 d .
H00N H -1.149084 0.291678 0.209822 0.069 Uiso 1 1 calc R
C00O C 1.5655(3) 0.45667(14) 0.81488(12) 0.0563(5) Uani 1 1 d .
H00O H 1.470986 0.420913 0.769384 0.068 Uiso 1 1 calc R
C00P C 1.6802(3) 0.25536(15) 0.92460(13) 0.0610(5) Uani 1 1 d .
H00P H 1.736760 0.266753 0.883240 0.073 Uiso 1 1 calc R
C00Q C 1.7209(3) 0.48296(14) 0.95165(12) 0.0589(5) Uani 1 1 d .
H00Q H 1.730774 0.465362 0.999141 0.071 Uiso 1 1 calc R
C00R C -0.7353(3) 0.14919(15) 0.37406(13) 0.0617(5) Uani 1 1 d .
H00R H -0.852240 0.105046 0.364918 0.074 Uiso 1 1 calc R
C00S C 0.3130(3) 0.30153(14) 0.57504(12) 0.0542(5) Uani 1 1 d .
C00T C 0.5585(3) 0.13206(14) 0.70014(12) 0.0580(5) Uani 1 1 d .
H00T H 0.604769 0.092025 0.727343 0.070 Uiso 1 1 calc R
C00U C 0.3675(3) 0.10401(15) 0.65887(13) 0.0604(5) Uani 1 1 d .
H00U H 0.288557 0.045991 0.657872 0.072 Uiso 1 1 calc R
C00V C -0.5741(3) 0.13654(14) 0.41855(13) 0.0593(5) Uani 1 1 d .
H00V H -0.585077 0.083857 0.438759 0.071 Uiso 1 1 calc R
C00W C -0.8623(3) 0.39722(14) 0.38316(12) 0.0596(5) Uani 1 1 d .
H00W H -0.766289 0.389382 0.420942 0.072 Uiso 1 1 calc R
C00X C -0.0680(3) 0.09109(16) 0.55510(14) 0.0645(5) Uani 1 1 d .
H00X H -0.077821 0.036344 0.572454 0.077 Uiso 1 1 calc R
C00Y C -0.3892(3) 0.27743(16) 0.40221(13) 0.0631(5) Uani 1 1 d .
H00Y H -0.272682 0.322059 0.411674 0.076 Uiso 1 1 calc R
C00Z C -0.2269(3) 0.10609(15) 0.50995(13) 0.0625(5) Uani 1 1 d .
H00Z H -0.342667 0.059984 0.497244 0.075 Uiso 1 1 calc R
C010 C -0.5494(3) 0.29024(16) 0.35700(14) 0.0647(5) Uani 1 1 d .
H010 H -0.538763 0.342232 0.335902 0.078 Uiso 1 1 calc R
C011 C 1.6933(3) 0.53775(17) 0.81275(15) 0.0693(6) Uani 1 1 d .
H011 H 1.683634 0.556693 0.765878 0.083 Uiso 1 1 calc R
C012 C -1.0189(3) 0.15422(14) 0.23974(13) 0.0670(6) Uani 1 1 d .
C013 C 1.8355(3) 0.59101(17) 0.87966(16) 0.0740(6) Uani 1 1 d .
H013 H 1.921570 0.645536 0.877975 0.089 Uiso 1 1 calc R
C014 C 1.8485(3) 0.56287(16) 0.94825(15) 0.0697(6) Uani 1 1 d .
H014 H 1.944825 0.598191 0.993245 0.084 Uiso 1 1 calc R
C015 C 1.7527(3) 0.20453(16) 0.97310(16) 0.0769(7) Uani 1 1 d .
H015 H 1.858956 0.182443 0.964464 0.092 Uiso 1 1 calc R
C016 C -1.1469(3) 0.42288(18) 0.27360(16) 0.0742(6) Uani 1 1 d .
H016 H -1.244589 0.430990 0.236758 0.089 Uiso 1 1 calc R
C017 C 1.4418(3) 0.27090(18) 0.99823(13) 0.0718(6) Uani 1 1 d .
H017 H 1.335789 0.292937 1.007412 0.086 Uiso 1 1 calc R
C018 C 1.6711(4) 0.18646(18) 1.03305(16) 0.0838(8) Uani 1 1 d .
H018 H 1.720321 0.151699 1.065148 0.101 Uiso 1 1 calc R
C019 C -0.9186(4) 0.48122(17) 0.39691(16) 0.0794(7) Uani 1 1 d .
H019 H -0.858754 0.529749 0.443867 0.095 Uiso 1 1 calc R
C01A C 1.5170(5) 0.2194(2) 1.04606(15) 0.0894(8) Uani 1 1 d .
H01A H 1.461267 0.207310 1.087443 0.107 Uiso 1 1 calc R
C01B C -1.2084(4) 0.12295(19) 0.24312(17) 0.0925(9) Uani 1 1 d .
H01B H -1.255326 0.156582 0.283458 0.111 Uiso 1 1 calc R
C01C C -1.0605(4) 0.49447(19) 0.34286(18) 0.0872(8) Uani 1 1 d .
H01C H -1.097789 0.551198 0.352959 0.105 Uiso 1 1 calc R
C01D C -0.9506(6) 0.1030(2) 0.18209(17) 0.1117(12) Uani 1 1 d .
H01D H -0.823524 0.123126 0.179729 0.134 Uiso 1 1 calc R
C01E C -1.2547(11) -0.0071(3) 0.1285(3) 0.180(3) Uani 1 1 d .
H01E H -1.335354 -0.060567 0.089583 0.216 Uiso 1 1 calc R
C01F C -1.3275(6) 0.0420(3) 0.1867(3) 0.144(2) Uani 1 1 d .
H01F H -1.454886 0.021184 0.188331 0.173 Uiso 1 1 calc R
C01G C -1.0710(9) 0.0196(3) 0.1259(3) 0.166(3) Uani 1 1 d .
H01G H -1.023305 -0.016684 0.087312 0.199 Uiso 1 1 calc R

loop_
_atom_site_aniso_label
_atom_site_aniso_U_11
_atom_site_aniso_U_22
_atom_site_aniso_U_33
_atom_site_aniso_U_23
_atom_site_aniso_U_13
_atom_site_aniso_U_12
O001 0.0556(9) 0.0716(10) 0.1138(13) 0.0519(9) -0.0178(8) 0.0001(7)
N002 0.0419(8) 0.0588(9) 0.0669(10) 0.0317(8) -0.0075(7) 0.0080(7)
N003 0.0455(9) 0.0543(9) 0.0652(10) 0.0126(7) -0.0105(7) 0.0142(7)
C004 0.0428(9) 0.0532(10) 0.0446(9) 0.0162(7) 0.0026(7) 0.0121(8)
C005 0.0399(9) 0.0504(10) 0.0588(10) 0.0208(8) 0.0052(8) 0.0149(7)
C006 0.0407(9) 0.0548(10) 0.0458(9) 0.0176(8) 0.0022(7) 0.0126(8)
C007 0.0428(9) 0.0554(10) 0.0465(9) 0.0173(8) 0.0031(7) 0.0126(8)
C008 0.0396(9) 0.0543(10) 0.0510(9) 0.0210(8) -0.0004(7) 0.0114(8)
C009 0.0411(9) 0.0549(10) 0.0452(9) 0.0141(8) 0.0016(7) 0.0137(8)
C00A 0.0396(9) 0.0517(10) 0.0553(10) 0.0226(8) 0.0059(7) 0.0099(7)
C00B 0.0421(9) 0.0527(10) 0.0479(9) 0.0161(8) 0.0022(7) 0.0109(8)
C00C 0.0391(9) 0.0576(10) 0.0463(9) 0.0183(8) 0.0054(7) 0.0130(8)
C00D 0.0402(9) 0.0577(10) 0.0487(9) 0.0186(8) 0.0057(7) 0.0143(8)
C00E 0.0430(9) 0.0533(10) 0.0500(9) 0.0177(8) 0.0020(7) 0.0092(8)
C00F 0.0447(10) 0.0488(10) 0.0575(10) 0.0179(8) -0.0007(8) 0.0116(8)
C00G 0.0419(9) 0.0541(10) 0.0568(10) 0.0208(8) 0.0026(8) 0.0184(8)
C00H 0.0431(9) 0.0546(10) 0.0550(10) 0.0218(8) 0.0015(8) 0.0120(8)
C00I 0.0448(9) 0.0506(10) 0.0487(9) 0.0187(8) -0.0050(7) 0.0102(8)
C00J 0.0408(9) 0.0565(10) 0.0480(9) 0.0185(8) 0.0043(7) 0.0138(8)
C00K 0.0424(9) 0.0570(10) 0.0556(10) 0.0178(8) 0.0005(8) 0.0155(8)
C00L 0.0474(10) 0.0525(10) 0.0666(12) 0.0221(9) -0.0035(8) 0.0179(8)
C00M 0.0478(10) 0.0488(10) 0.0627(11) 0.0160(8) -0.0035(8) 0.0119(8)
C00N 0.0465(10) 0.0643(12) 0.0636(11) 0.0308(9) 0.0026(8) 0.0113(9)
C00O 0.0511(11) 0.0633(11) 0.0588(11) 0.0244(9) 0.0089(8) 0.0190(9)
C00P 0.0509(11) 0.0646(12) 0.0673(12) 0.0219(10) 0.0033(9) 0.0191(9)
C00Q 0.0515(11) 0.0580(11) 0.0619(11) 0.0178(9) 0.0008(9) 0.0116(9)
C00R 0.0418(10) 0.0586(11) 0.0764(13) 0.0266(10) -0.0061(9) 0.0022(8)
C00S 0.0441(10) 0.0560(11) 0.0585(11) 0.0225(9) -0.0027(8) 0.0091(8)
C00T 0.0474(10) 0.0604(11) 0.0666(12) 0.0293(9) -0.0018(9) 0.0141(9)
C00U 0.0475(10) 0.0574(11) 0.0737(13) 0.0305(10) -0.0020(9) 0.0074(8)
C00V 0.0445(10) 0.0583(11) 0.0723(12) 0.0305(10) -0.0037(9) 0.0075(8)
C00W 0.0557(11) 0.0594(11) 0.0593(11) 0.0193(9) 0.0038(9) 0.0098(9)
C00X 0.0472(11) 0.0667(12) 0.0819(14) 0.0413(11) 0.0012(9) 0.0077(9)
C00Y 0.0376(9) 0.0739(13) 0.0825(14) 0.0416(11) 0.0052(9) 0.0091(9)
C00Z 0.0398(10) 0.0668(12) 0.0809(14) 0.0372(11) 0.0005(9) 0.0056(9)
C010 0.0449(10) 0.0738(13) 0.0839(14) 0.0448(11) 0.0066(10) 0.0143(9)
C011 0.0700(14) 0.0753(14) 0.0809(14) 0.0412(12) 0.0290(12) 0.0265(11)
C012 0.0754(14) 0.0509(11) 0.0613(12) 0.0173(9) -0.0193(10) 0.0141(10)
C013 0.0607(13) 0.0619(13) 0.1015(18) 0.0276(12) 0.0254(13) 0.0096(10)
C014 0.0535(12) 0.0578(12) 0.0853(15) 0.0132(11) 0.0028(10) 0.0064(9)
C015 0.0628(13) 0.0665(13) 0.0967(17) 0.0261(13) -0.0103(12) 0.0262(11)
C016 0.0636(13) 0.0799(15) 0.0977(17) 0.0505(14) 0.0161(12) 0.0317(12)
C017 0.0720(14) 0.0871(16) 0.0661(13) 0.0336(12) 0.0165(11) 0.0277(12)
C018 0.0889(18) 0.0688(14) 0.0812(16) 0.0346(12) -0.0242(14) 0.0142(13)
C019 0.0962(18) 0.0593(13) 0.0782(15) 0.0123(11) 0.0180(13) 0.0201(12)
C01A 0.111(2) 0.0985(19) 0.0621(14) 0.0438(14) 0.0109(14) 0.0186(17)
C01B 0.0784(17) 0.0821(16) 0.0931(18) 0.0458(14) -0.0243(14) -0.0188(13)
C01C 0.104(2) 0.0694(15) 0.105(2) 0.0328(15) 0.0304(17) 0.0435(15)
C01D 0.147(3) 0.099(2) 0.0778(17) 0.0009(15) -0.0183(18) 0.071(2)
C01E 0.281(7) 0.062(2) 0.127(3) 0.021(2) -0.109(5) 0.026(3)
C01F 0.134(3) 0.099(3) 0.149(3) 0.079(3) -0.069(3) -0.049(2)
C01G 0.253(6) 0.104(3) 0.102(3) -0.015(2) -0.064(4) 0.098(4)

loop_
_atom_type_symbol
_atom_type_description
_atom_type_scat_dispersion_real
_atom_type_scat_dispersion_imag
_atom_type_scat_source
C C 0.0181 0.0091 'International Tables Vol C Tables 4.2.6.8 and 6.1.1.4'
H H 0.0000 0.0000 'International Tables Vol C Tables 4.2.6.8 and 6.1.1.4'
N N 0.0311 0.0180 'International Tables Vol C Tables 4.2.6.8 and 6.1.1.4'
O O 0.0492 0.0322 'International Tables Vol C Tables 4.2.6.8 and 6.1.1.4'

loop_
_geom_angle_atom_site_label_1
_geom_angle_atom_site_label_2
_geom_angle_atom_site_label_3
_geom_angle
C005 N002 C00I 118.65(14)
C008 N002 C005 121.58(14)
C008 N002 C00I 119.74(15)
C00A N003 C00K 122.03(15)
C00A N003 C012 120.73(15)
C012 N003 C00K 116.95(16)
C007 C004 C00S 108.77(15)
C00E C004 C007 122.45(16)
C00E C004 C00S 128.73(17)
C00O C005 N002 121.63(17)
C00Q C005 N002 119.88(17)
C00Q C005 C00O 118.45(18)
C00G C006 C009 120.23(16)
C00M C006 C009 122.70(17)
C00M C006 C00G 117.04(16)
C004 C007 C00J 108.56(15)
C00U C007 C004 118.74(16)
C00U C007 C00J 132.70(17)
C00F C008 N002 120.91(16)
C00L C008 N002 121.03(16)
C00L C008 C00F 118.07(16)
C00E C009 C006 120.42(16)
C00T C009 C006 121.98(16)
C00T C009 C00E 117.55(16)
C00N C00A N003 120.15(17)
C00W C00A N003 121.55(16)
C00W C00A C00N 118.30(18)
C00H C00B C00J 122.15(17)
C00H C00B C00S 129.20(17)
C00J C00B C00S 108.64(15)
C00H C00C C00D 121.51(16)
C00Z C00C C00D 121.62(16)
C00Z C00C C00H 116.87(16)
C00V C00D C00C 121.87(16)
C00Y C00D C00C 122.07(16)
C00Y C00D C00V 116.06(16)
C004 C00E C009 119.58(17)
C004 C00E H00E 120.2
C009 C00E H00E 120.2
C008 C00F H00F 119.7
C00G C00F C008 120.65(17)
C00G C00F H00F 119.7
C006 C00G H00G 119.1
C00F C00G C006 121.72(17)
C00F C00G H00G 119.1
C00B C00H C00C 120.11(17)
C00B C00H H00H 119.9
C00C C00H H00H 119.9
C00P C00I N002 120.23(18)
C017 C00I N002 120.64(18)
C017 C00I C00P 119.12(18)
C00B C00J C007 108.88(15)
C00X C00J C007 132.50(17)
C00X C00J C00B 118.63(16)
C00R C00K N003 119.76(17)
C00R C00K C010 117.94(17)
C010 C00K N003 122.29(17)
C008 C00L H00L 119.4
C00M C00L C008 121.21(17)
C00M C00L H00L 119.4
C006 C00M H00M 119.4
C00L C00M C006 121.28(17)
C00L C00M H00M 119.4
C00A C00N H00N 119.8
C016 C00N C00A 120.4(2)
C016 C00N H00N 119.8
C005 C00O H00O 120.0
C011 C00O C005 120.09(19)
C011 C00O H00O 120.0
C00I C00P H00P 120.0
C00I C00P C015 120.0(2)
C015 C00P H00P 120.0
C005 C00Q H00Q 119.6
C014 C00Q C005 120.7(2)
C014 C00Q H00Q 119.6
C00K C00R H00R 119.4
C00V C00R C00K 121.13(18)
C00V C00R H00R 119.4
O001 C00S C004 127.21(17)
O001 C00S C00B 127.61(17)
C00B C00S C004 105.15(15)
C009 C00T H00T 118.6
C009 C00T C00U 122.86(17)
C00U C00T H00T 118.6
C007 C00U C00T 118.77(18)
C007 C00U H00U 120.6
C00T C00U H00U 120.6
C00D C00V H00V 119.0
C00R C00V C00D 121.93(18)
C00R C00V H00V 119.0
C00A C00W H00W 120.0
C019 C00W C00A 120.1(2)
C019 C00W H00W 120.0
C00J C00X H00X 120.5
C00J C00X C00Z 119.02(18)
C00Z C00X H00X 120.5
C00D C00Y H00Y 118.8
C010 C00Y C00D 122.43(18)
C010 C00Y H00Y 118.8
C00C C00Z H00Z 118.4
C00X C00Z C00C 123.22(18)
C00X C00Z H00Z 118.4
C00K C010 H010 119.7
C00Y C010 C00K 120.50(18)
C00Y C010 H010 119.7
C00O C011 H011 119.7
C00O C011 C013 120.5(2)
C013 C011 H011 119.7
C01B C012 N003 120.8(2)
C01D C012 N003 119.8(3)
C01D C012 C01B 119.3(3)
C011 C013 H013 120.3
C014 C013 C011 119.4(2)
C014 C013 H013 120.3
C00Q C014 H014 119.6
C013 C014 C00Q 120.8(2)
C013 C014 H014 119.6
C00P C015 H015 119.6
C018 C015 C00P 120.8(2)
C018 C015 H015 119.6
C00N C016 H016 119.6
C01C C016 C00N 120.9(2)
C01C C016 H016 119.6
C00I C017 H017 120.1
C00I C017 C01A 119.8(2)
C01A C017 H017 120.1
C015 C018 H018 120.2
C015 C018 C01A 119.6(2)
C01A C018 H018 120.2
C00W C019 H019 119.3
C01C C019 C00W 121.3(2)
C01C C019 H019 119.3
C017 C01A H01A 119.7
C018 C01A C017 120.7(2)
C018 C01A H01A 119.7
C012 C01B H01B 119.9
C01F C01B C012 120.2(4)
C01F C01B H01B 119.9
C016 C01C H01C 120.5
C019 C01C C016 119.0(2)
C019 C01C H01C 120.5
C012 C01D H01D 119.9
C012 C01D C01G 120.3(4)
C01G C01D H01D 119.9
C01F C01E H01E 119.1
C01G C01E H01E 119.1
C01G C01E C01F 121.9(4)
C01B C01F H01F 120.6
C01E C01F C01B 118.9(5)
C01E C01F H01F 120.6
C01D C01G H01G 120.3
C01E C01G C01D 119.3(5)
C01E C01G H01G 120.3

loop_
_geom_bond_atom_site_label_1
_geom_bond_atom_site_label_2
_geom_bond_distance
O001 C00S 1.211(2)
N002 C005 1.416(2)
N002 C008 1.409(2)
N002 C00I 1.429(2)
N003 C00A 1.414(2)
N003 C00K 1.423(2)
N003 C012 1.420(3)
C004 C007 1.394(3)
C004 C00E 1.372(2)
C004 C00S 1.493(2)
C005 C00O 1.393(3)
C005 C00Q 1.386(3)
C006 C009 1.480(2)
C006 C00G 1.396(3)
C006 C00M 1.393(3)
C007 C00J 1.477(2)
C007 C00U 1.383(3)
C008 C00F 1.392(2)
C008 C00L 1.384(3)
C009 C00E 1.402(2)
C009 C00T 1.391(3)
C00A C00N 1.390(2)
C00A C00W 1.389(3)
C00B C00H 1.377(2)
C00B C00J 1.392(3)
C00B C00S 1.493(2)
C00C C00D 1.487(2)
C00C C00H 1.397(2)
C00C C00Z 1.394(3)
C00D C00V 1.392(3)
C00D C00Y 1.390(3)
C00E H00E 0.9300
C00F H00F 0.9300
C00F C00G 1.376(2)
C00G H00G 0.9300
C00H H00H 0.9300
C00I C00P 1.376(3)
C00I C017 1.371(3)
C00J C00X 1.379(3)
C00K C00R 1.381(3)
C00K C010 1.385(3)
C00L H00L 0.9300
C00L C00M 1.379(3)
C00M H00M 0.9300
C00N H00N 0.9300
C00N C016 1.380(3)
C00O H00O 0.9300
C00O C011 1.380(3)
C00P H00P 0.9300
C00P C015 1.380(3)
C00Q H00Q 0.9300
C00Q C014 1.374(3)
C00R H00R 0.9300
C00R C00V 1.377(3)
C00T H00T 0.9300
C00T C00U 1.392(3)
C00U H00U 0.9300
C00V H00V 0.9300
C00W H00W 0.9300
C00W C019 1.381(3)
C00X H00X 0.9300
C00X C00Z 1.386(3)
C00Y H00Y 0.9300
C00Y C010 1.379(3)
C00Z H00Z 0.9300
C010 H010 0.9300
C011 H011 0.9300
C011 C013 1.382(3)
C012 C01B 1.388(4)
C012 C01D 1.356(4)
C013 H013 0.9300
C013 C014 1.364(3)
C014 H014 0.9300
C015 H015 0.9300
C015 C018 1.353(4)
C016 H016 0.9300
C016 C01C 1.370(4)
C017 H017 0.9300
C017 C01A 1.388(3)
C018 H018 0.9300
C018 C01A 1.357(4)
C019 H019 0.9300
C019 C01C 1.367(4)
C01A H01A 0.9300
C01B H01B 0.9300
C01B C01F 1.383(4)
C01C H01C 0.9300
C01D H01D 0.9300
C01D C01G 1.406(5)
C01E H01E 0.9300
C01E C01F 1.369(8)
C01E C01G 1.337(9)
C01F H01F 0.9300
C01G H01G 0.9300
